data_2311424
loop_
_publ_author_name
'Shaibah, Mohammed A. E.'
'Yathirajan, Hemmige S.'
'Kumar, S. Madan'
'Byrappa, Kullaiah'
'Glidewell, Christopher'

_publ_section_title
;
 Crystal structures of
 <i>N</i>,<i>N</i>-dimethyl-(2-(2,2-diphen-yl)-2-prop-2-yn-yloxy)acet-oxy)ethyl-amine
 and
 <i>N</i>,<i>N</i>-dimethyl-(2-(2,2-diphen-yl)-2-prop-2-yn-yl--oxy)acet-oxy)ethyl-ammonium
 2,4,6-tri-nitro-phenolate.
;
_journal_coeditor_code BQ2403
_journal_issue 'Pt 10'
_journal_name_full 'Acta crystallographica. Section E, Crystallographic communications'
_journal_page_first 1488
_journal_page_last 1492
_journal_paper_doi 10.1107/S2056989017012968
_journal_volume 73
_journal_year 2017
_chemical_formula_iupac 'C21 H23 N O3'
_chemical_formula_moiety 'C21 H23 N O3'
_chemical_formula_sum 'C21 H23 N O3'
_chemical_formula_weight 337.40
_chemical_name_systematic <i>N</i>,<i>N</i>-Dimethyl-[2-(2,2-diphenyl)-2-prop-2-ynyloxyacetoxy]ethylamine
_space_group_crystal_system monoclinic
_space_group_IT_number 14
_space_group_name_Hall '-P 2yn'
_space_group_name_H-M_alt 'P 1 21/n 1'
_atom_sites_solution_hydrogens geom
_audit_creation_method SHELXL-2014
_cell_angle_alpha 90
_cell_angle_beta 94.763(9)
_cell_angle_gamma 90
_cell_formula_units_Z 4
_cell_length_a 9.2545(9)
_cell_length_b 21.7246(19)
_cell_length_c 9.4531(9)
_cell_measurement_reflns_used 5622
_cell_measurement_temperature 296(2)
_cell_measurement_theta_max 31.160
_cell_measurement_theta_min 1.875
_cell_volume 1894.0(3)
_computing_cell_refinement
;
CrystalClear (Rigaku, 2011)
;
_computing_data_collection
;
CrystalClear (Rigaku, 2011)
;
_computing_data_reduction
;
CrystalClear (Rigaku, 2011)
;
_computing_molecular_graphics
;
PLATON (Spek, 2009)
;
_computing_publication_material
;
SHELXL2014 (Sheldrick, 2015) and PLATON (Spek, 2009)
;
_computing_structure_refinement
;
SHELXL2014 (Sheldrick, 2015)
;
_computing_structure_solution
;
SHELXS86 (Sheldrick, 2008)
;
_diffrn_ambient_temperature 296(2)
_diffrn_measured_fraction_theta_full 0.999
_diffrn_measured_fraction_theta_max 0.996
_diffrn_measurement_device_type 'Rigaku Saturn724'
_diffrn_measurement_method '\f and \w scans'
_diffrn_radiation_type MoK\a
_diffrn_radiation_wavelength 0.71073
_diffrn_reflns_av_R_equivalents 0.0663
_diffrn_reflns_limit_h_max 11
_diffrn_reflns_limit_h_min -9
_diffrn_reflns_limit_k_max 28
_diffrn_reflns_limit_k_min -28
_diffrn_reflns_limit_l_max 12
_diffrn_reflns_limit_l_min -12
_diffrn_reflns_number 23094
_diffrn_reflns_theta_full 25.242
_diffrn_reflns_theta_max 27.546
_diffrn_reflns_theta_min 2.356
_diffrn_standards_decay_% 0
_diffrn_standards_interval_count 0
_diffrn_standards_interval_time 0
_diffrn_standards_number 0
_exptl_absorpt_coefficient_mu 0.079
_exptl_absorpt_correction_T_max 0.982
_exptl_absorpt_correction_T_min 0.956
_exptl_absorpt_correction_type multi-scan
_exptl_absorpt_process_details
;
(SADABS; Sheldrick,2003)
;
_exptl_crystal_colour colourless
_exptl_crystal_density_diffrn 1.183
_exptl_crystal_description block
_exptl_crystal_F_000 720
_exptl_crystal_size_max 0.300
_exptl_crystal_size_mid 0.240
_exptl_crystal_size_min 0.230
_refine_diff_density_max 0.164
_refine_diff_density_min -0.148
_refine_ls_extinction_coef 0.011(2)
_refine_ls_extinction_expression Fc^*^=kFc[1+0.001xFc^2^\l^3^/sin(2\q)]^-1/4^
_refine_ls_extinction_method SHELXL
_refine_ls_goodness_of_fit_ref 1.038
_refine_ls_hydrogen_treatment constr
_refine_ls_matrix_type full
_refine_ls_number_parameters 247
_refine_ls_number_reflns 4348
_refine_ls_number_restraints 10
_refine_ls_restrained_S_all 1.036
_refine_ls_R_factor_all 0.1288
_refine_ls_R_factor_gt 0.0640
_refine_ls_shift/su_max 0.000
_refine_ls_shift/su_mean 0.000
_refine_ls_structure_factor_coef Fsqd
_refine_ls_weighting_details 'w=1/[\s^2^(Fo^2^)+(0.0758P)^2^+0.2089P] where P=(Fo^2^+2Fc^2^)/3'
_refine_ls_weighting_scheme calc
_refine_ls_wR_factor_gt 0.1520
_refine_ls_wR_factor_ref 0.1945
_reflns_number_gt 2221
_reflns_number_total 4348
_reflns_threshold_expression 'I > 2\s(I)'
_cod_data_source_file bq2403sup1.cif
_cod_data_source_block I
_cod_original_sg_symbol_H-M 'P 21/n'
_cod_database_code 2311424
_shelx_space_group_comment
;
The symmetry employed for this shelxl refinement is uniquely defined
by the following loop, which should always be used as a source of
symmetry information in preference to the above space-group names.
They are only intended as comments.
;
_shelx_estimated_absorpt_t_min 0.977
_shelx_estimated_absorpt_t_max 0.982
_shelxl_version_number 2.014

loop_
_space_group_symop_operation_xyz
'x, y, z'
'-x+1/2, y+1/2, -z+1/2'
'-x, -y, -z'
'x-1/2, -y-1/2, z-1/2'

loop_
_atom_site_type_symbol
_atom_site_label
_atom_site_fract_x
_atom_site_fract_y
_atom_site_fract_z
_atom_site_U_iso_or_equiv
_atom_site_adp_type
_atom_site_calc_flag
_atom_site_occupancy
_atom_site_disorder_assembly
_atom_site_disorder_group
N N1 0.1191(3) 0.41234(15) 0.8098(3) 0.0714(6) Uani d 0.880(3) A -1
C C111 0.2407(5) 0.37948(19) 0.7606(5) 0.1196(16) Uani d 0.880(3) A -1
H H11A 0.3275 0.4032 0.7805 0.179 Uiso calc 0.880(3) A -1
H H11B 0.2247 0.3728 0.6602 0.179 Uiso calc 0.880(3) A -1
H H11C 0.2509 0.3405 0.8084 0.179 Uiso calc 0.880(3) A -1
C C112 -0.0119(5) 0.3773(2) 0.7788(5) 0.1315(16) Uani d 0.880(3) A -1
H H11D -0.0068 0.3400 0.8336 0.197 Uiso calc 0.880(3) A -1
H H11E -0.0224 0.3673 0.6796 0.197 Uiso calc 0.880(3) A -1
H H11F -0.0937 0.4011 0.8026 0.197 Uiso calc 0.880(3) A -1
C C1 0.1396(3) 0.42760(13) 0.9570(3) 0.0735(9) Uani d 0.880(3) A -1
H H1A 0.1655 0.3906 1.0107 0.088 Uiso calc 0.880(3) A -1
H H1B 0.0488 0.4427 0.9880 0.088 Uiso calc 0.880(3) A -1
C C2 0.2551(7) 0.47531(13) 0.9896(4) 0.0849(9) Uani d 0.880(3) A -1
H H2A 0.2646 0.4840 1.0906 0.102 Uiso calc 0.880(3) A -1
H H2B 0.3476 0.4602 0.9627 0.102 Uiso calc 0.880(3) A -1
O O11 0.21492(17) 0.53133(7) 0.91034(17) 0.0686(5) Uani d 0.880(3) A -1
N N21 0.1334(19) 0.4120(9) 0.8101(19) 0.0714(6) Uani d 0.120(3) A -2
C C212 0.143(3) 0.3597(14) 0.718(3) 0.1196(16) Uani d 0.120(3) A -2
H H21A 0.2189 0.3663 0.6562 0.179 Uiso calc 0.120(3) A -2
H H21B 0.0523 0.3545 0.6614 0.179 Uiso calc 0.120(3) A -2
H H21C 0.1634 0.3233 0.7734 0.179 Uiso calc 0.120(3) A -2
C C211 0.012(2) 0.4041(15) 0.895(3) 0.1315(16) Uani d 0.120(3) A -2
H H21D -0.0293 0.3640 0.8779 0.197 Uiso calc 0.120(3) A -2
H H21E -0.0593 0.4350 0.8703 0.197 Uiso calc 0.120(3) A -2
H H21F 0.0452 0.4079 0.9938 0.197 Uiso calc 0.120(3) A -2
C C21 0.2645(18) 0.4226(5) 0.897(2) 0.0735(9) Uani d 0.120(3) A -2
H H21G 0.3427 0.4295 0.8369 0.088 Uiso calc 0.120(3) A -2
H H21H 0.2879 0.3861 0.9536 0.088 Uiso calc 0.120(3) A -2
C C22 0.255(5) 0.4768(5) 0.9950(18) 0.0849(9) Uani d 0.120(3) A -2
H H22A 0.1833 0.4690 1.0619 0.102 Uiso calc 0.120(3) A -2
H H22B 0.3482 0.4833 1.0483 0.102 Uiso calc 0.120(3) A -2
O O21 0.21492(17) 0.53133(7) 0.91034(17) 0.0686(5) Uani d 0.120(3) A -2
C C11 0.3078(3) 0.55286(10) 0.8243(2) 0.0560(6) Uani d 1 . .
O O12 0.42714(18) 0.53231(8) 0.81288(19) 0.0774(6) Uani d 1 . .
C C12 0.2500(2) 0.61174(9) 0.7481(2) 0.0519(5) Uani d 1 . .
O O13 0.09551(14) 0.61353(6) 0.73420(15) 0.0549(4) Uani d 1 . .
C C14 0.0256(2) 0.56650(10) 0.6483(2) 0.0603(6) Uani d 1 . .
H H14A 0.0515 0.5263 0.6874 0.072 Uiso calc 1 . .
H H14B 0.0563 0.5686 0.5528 0.072 Uiso calc 1 . .
C C15 -0.1296(3) 0.57546(11) 0.6453(2) 0.0603(6) Uani d 1 . .
C C16 -0.2545(3) 0.58165(14) 0.6416(3) 0.0869(9) Uani d 1 . .
H H16 -0.3545 0.5866 0.6386 0.104 Uiso calc 1 . .
C C121 0.3093(2) 0.61909(10) 0.6028(2) 0.0538(6) Uani d 1 . .
C C122 0.3424(2) 0.56994(11) 0.5191(3) 0.0654(7) Uani d 1 . .
H H122 0.3367 0.5301 0.5543 0.079 Uiso calc 1 . .
C C123 0.3841(3) 0.57906(14) 0.3833(3) 0.0804(8) Uani d 1 . .
H H123 0.4062 0.5454 0.3283 0.096 Uiso calc 1 . .
C C124 0.3928(3) 0.63714(17) 0.3298(3) 0.0898(9) Uani d 1 . .
H H124 0.4213 0.6431 0.2388 0.108 Uiso calc 1 . .
C C125 0.3594(3) 0.68648(15) 0.4108(3) 0.0889(9) Uani d 1 . .
H H125 0.3638 0.7261 0.3740 0.107 Uiso calc 1 . .
C C126 0.3192(3) 0.67781(12) 0.5471(3) 0.0725(7) Uani d 1 . .
H H126 0.2986 0.7117 0.6019 0.087 Uiso calc 1 . .
C C131 0.2994(2) 0.66400(10) 0.8497(2) 0.0571(6) Uani d 1 . .
C C132 0.4459(3) 0.67502(12) 0.8790(3) 0.0843(8) Uani d 1 . .
H H132 0.5132 0.6509 0.8365 0.101 Uiso calc 1 . .
C C133 0.4930(4) 0.72146(15) 0.9706(3) 0.0987(10) Uani d 1 . .
H H133 0.5918 0.7288 0.9889 0.118 Uiso calc 1 . .
C C134 0.3965(4) 0.75646(13) 1.0342(3) 0.0952(10) Uani d 1 . .
H H134 0.4289 0.7876 1.0966 0.114 Uiso calc 1 . .
C C135 0.2507(4) 0.74606(13) 1.0068(3) 0.0933(9) Uani d 1 . .
H H135 0.1843 0.7704 1.0498 0.112 Uiso calc 1 . .
C C136 0.2019(3) 0.69943(11) 0.9152(3) 0.0730(7) Uani d 1 . .
H H136 0.1030 0.6921 0.8980 0.088 Uiso calc 1 . .

loop_
_atom_site_aniso_label
_atom_site_aniso_U_11
_atom_site_aniso_U_22
_atom_site_aniso_U_33
_atom_site_aniso_U_12
_atom_site_aniso_U_13
_atom_site_aniso_U_23
N1 0.0713(16) 0.0745(13) 0.0683(14) 0.0059(11) 0.0060(11) 0.0046(10)
C111 0.122(4) 0.109(3) 0.135(4) 0.016(3) 0.047(3) -0.014(3)
C112 0.108(3) 0.154(4) 0.126(4) -0.034(3) -0.028(3) -0.019(3)
C1 0.079(2) 0.0749(18) 0.0674(19) -0.0072(15) 0.0104(15) 0.0114(14)
C2 0.097(2) 0.0824(18) 0.0710(18) -0.0109(15) -0.0182(15) 0.0298(14)
O11 0.0646(11) 0.0706(10) 0.0701(11) -0.0038(8) 0.0022(8) 0.0146(8)
N21 0.0713(16) 0.0745(13) 0.0683(14) 0.0059(11) 0.0060(11) 0.0046(10)
C212 0.122(4) 0.109(3) 0.135(4) 0.016(3) 0.047(3) -0.014(3)
C211 0.108(3) 0.154(4) 0.126(4) -0.034(3) -0.028(3) -0.019(3)
C21 0.079(2) 0.0749(18) 0.0674(19) -0.0072(15) 0.0104(15) 0.0114(14)
C22 0.097(2) 0.0824(18) 0.0710(18) -0.0109(15) -0.0182(15) 0.0298(14)
O21 0.0646(11) 0.0706(10) 0.0701(11) -0.0038(8) 0.0022(8) 0.0146(8)
C11 0.0462(14) 0.0603(13) 0.0602(14) -0.0003(11) -0.0033(11) -0.0009(11)
O12 0.0573(12) 0.0861(12) 0.0880(13) 0.0196(9) 0.0010(9) 0.0147(9)
C12 0.0402(13) 0.0560(12) 0.0589(13) 0.0006(9) 0.0005(10) 0.0000(10)
O13 0.0403(9) 0.0568(9) 0.0667(10) 0.0001(6) -0.0008(7) -0.0052(7)
C14 0.0474(14) 0.0655(14) 0.0664(15) -0.0069(10) -0.0039(11) -0.0062(11)
C15 0.0486(15) 0.0732(15) 0.0586(14) -0.0082(11) 0.0019(11) 0.0039(11)
C16 0.0495(17) 0.114(2) 0.096(2) -0.0066(15) 0.0000(14) -0.0089(17)
C121 0.0366(12) 0.0597(13) 0.0647(14) 0.0012(9) 0.0015(10) 0.0031(11)
C122 0.0579(15) 0.0708(15) 0.0680(16) 0.0038(11) 0.0078(12) 0.0023(12)
C123 0.0661(18) 0.104(2) 0.0729(18) 0.0116(15) 0.0140(13) -0.0018(16)
C124 0.072(2) 0.125(3) 0.0751(19) 0.0081(17) 0.0218(15) 0.0191(19)
C125 0.082(2) 0.090(2) 0.095(2) -0.0066(16) 0.0172(17) 0.0297(18)
C126 0.0689(17) 0.0704(16) 0.0783(18) 0.0006(12) 0.0058(13) 0.0116(13)
C131 0.0549(15) 0.0526(12) 0.0626(14) -0.0033(10) -0.0025(11) 0.0016(10)
C132 0.0567(17) 0.0823(18) 0.111(2) -0.0084(13) -0.0133(15) -0.0131(16)
C133 0.087(2) 0.088(2) 0.115(3) -0.0243(18) -0.0298(19) -0.0037(19)
C134 0.133(3) 0.0632(17) 0.083(2) -0.0200(19) -0.029(2) -0.0020(14)
C135 0.115(3) 0.0709(18) 0.093(2) -0.0019(17) 0.0038(19) -0.0187(15)
C136 0.0724(17) 0.0671(15) 0.0790(17) -0.0037(13) 0.0039(14) -0.0103(13)

loop_
_atom_type_symbol
_atom_type_description
_atom_type_scat_dispersion_real
_atom_type_scat_dispersion_imag
_atom_type_scat_source
C C 0.0033 0.0016 'International Tables Vol C Tables 4.2.6.8 and 6.1.1.4'
H H 0.0000 0.0000 'International Tables Vol C Tables 4.2.6.8 and 6.1.1.4'
N N 0.0061 0.0033 'International Tables Vol C Tables 4.2.6.8 and 6.1.1.4'
O O 0.0106 0.0060 'International Tables Vol C Tables 4.2.6.8 and 6.1.1.4'

loop_
_geom_angle_atom_site_label_1
_geom_angle_atom_site_label_2
_geom_angle_atom_site_label_3
_geom_angle
C1 N1 C112 111.3(3)
C1 N1 C111 112.7(3)
C112 N1 C111 109.8(4)
N1 C111 H11A 109.5
N1 C111 H11B 109.5
H11A C111 H11B 109.5
N1 C111 H11C 109.5
H11A C111 H11C 109.5
H11B C111 H11C 109.5
N1 C112 H11D 109.5
N1 C112 H11E 109.5
H11D C112 H11E 109.5
N1 C112 H11F 109.5
H11D C112 H11F 109.5
H11E C112 H11F 109.5
N1 C1 C2 113.3(3)
N1 C1 H1A 108.9
C2 C1 H1A 108.9
N1 C1 H1B 108.9
C2 C1 H1B 108.9
H1A C1 H1B 107.7
O11 C2 C1 108.8(3)
O11 C2 H2A 109.9
C1 C2 H2A 109.9
O11 C2 H2B 109.9
C1 C2 H2B 109.9
H2A C2 H2B 108.3
C11 O11 C2 117.4(3)
C21 N21 C211 111.1(8)
C21 N21 C212 112.7(8)
C211 N21 C212 109.4(8)
N21 C212 H21A 109.5
N21 C212 H21B 109.5
H21A C212 H21B 109.5
N21 C212 H21C 109.5
H21A C212 H21C 109.5
H21B C212 H21C 109.5
N21 C211 H21D 109.5
N21 C211 H21E 109.5
H21D C211 H21E 109.5
N21 C211 H21F 109.5
H21D C211 H21F 109.5
H21E C211 H21F 109.5
N21 C21 C22 113.1(9)
N21 C21 H21G 109.0
C22 C21 H21G 109.0
N21 C21 H21H 109.0
C22 C21 H21H 109.0
H21G C21 H21H 107.8
C21 C22 H22A 109.9
C21 C22 H22B 109.9
H22A C22 H22B 108.3
O12 C11 O11 125.0(2)
O12 C11 C12 123.4(2)
O11 C11 C12 111.37(19)
O13 C12 C121 110.28(16)
O13 C12 C131 106.39(16)
C121 C12 C131 112.03(17)
O13 C12 C11 111.83(17)
C121 C12 C11 111.72(17)
C131 C12 C11 104.35(17)
C12 O13 C14 115.91(15)
O13 C14 C15 108.50(18)
O13 C14 H14A 110.0
C15 C14 H14A 110.0
O13 C14 H14B 110.0
C15 C14 H14B 110.0
H14A C14 H14B 108.4
C16 C15 C14 178.7(3)
C15 C16 H16 180.0
C122 C121 C126 118.0(2)
C122 C121 C12 123.23(19)
C126 C121 C12 118.5(2)
C121 C122 C123 120.9(2)
C121 C122 H122 119.6
C123 C122 H122 119.6
C124 C123 C122 120.4(3)
C124 C123 H123 119.8
C122 C123 H123 119.8
C123 C124 C125 119.6(3)
C123 C124 H124 120.2
C125 C124 H124 120.2
C124 C125 C126 120.4(3)
C124 C125 H125 119.8
C126 C125 H125 119.8
C125 C126 C121 120.7(3)
C125 C126 H126 119.6
C121 C126 H126 119.6
C136 C131 C132 118.9(2)
C136 C131 C12 121.7(2)
C132 C131 C12 119.4(2)
C133 C132 C131 120.5(3)
C133 C132 H132 119.8
C131 C132 H132 119.8
C134 C133 C132 120.4(3)
C134 C133 H133 119.8
C132 C133 H133 119.8
C133 C134 C135 120.0(3)
C133 C134 H134 120.0
C135 C134 H134 120.0
C134 C135 C136 120.2(3)
C134 C135 H135 119.9
C136 C135 H135 119.9
C131 C136 C135 120.0(3)
C131 C136 H136 120.0
C135 C136 H136 120.0

loop_
_geom_bond_atom_site_label_1
_geom_bond_atom_site_label_2
_geom_bond_distance
N1 C1 1.428(4)
N1 C112 1.442(5)
N1 C111 1.442(4)
C111 H11A 0.9600
C111 H11B 0.9600
C111 H11C 0.9600
C112 H11D 0.9600
C112 H11E 0.9600
C112 H11F 0.9600
C1 C2 1.502(6)
C1 H1A 0.9700
C1 H1B 0.9700
C2 O11 1.461(3)
C2 H2A 0.9700
C2 H2B 0.9700
O11 C11 1.317(3)
N21 C21 1.428(6)
N21 C211 1.441(7)
N21 C212 1.442(6)
C212 H21A 0.9600
C212 H21B 0.9600
C212 H21C 0.9600
C211 H21D 0.9600
C211 H21E 0.9600
C211 H21F 0.9600
C21 C22 1.503(8)
C21 H21G 0.9700
C21 H21H 0.9700
C22 H22A 0.9700
C22 H22B 0.9700
C11 O12 1.204(2)
C11 C12 1.542(3)
C12 O13 1.426(2)
C12 C121 1.529(3)
C12 C131 1.532(3)
O13 C14 1.426(2)
C14 C15 1.447(3)
C14 H14A 0.9700
C14 H14B 0.9700
C15 C16 1.161(3)
C16 H16 0.9300
C121 C122 1.378(3)
C121 C126 1.386(3)
C122 C123 1.385(3)
C122 H122 0.9300
C123 C124 1.364(4)
C123 H123 0.9300
C124 C125 1.367(4)
C124 H124 0.9300
C125 C126 1.384(3)
C125 H125 0.9300
C126 H126 0.9300
C131 C136 1.372(3)
C131 C132 1.382(3)
C132 C133 1.377(4)
C132 H132 0.9300
C133 C134 1.352(4)
C133 H133 0.9300
C134 C135 1.371(4)
C134 H134 0.9300
C135 C136 1.384(3)
C135 H135 0.9300
C136 H136 0.9300

loop_
_geom_torsion_atom_site_label_1
_geom_torsion_atom_site_label_2
_geom_torsion_atom_site_label_3
_geom_torsion_atom_site_label_4
_geom_torsion
C112 N1 C1 C2 -167.3(4)
C111 N1 C1 C2 68.9(4)
N1 C1 C2 O11 59.5(5)
C1 C2 O11 C11 -123.1(4)
C211 N21 C21 C22 -56(2)
C212 N21 C21 C22 -180(2)
C2 O11 C11 O12 -5.2(3)
C2 O11 C11 C12 179.8(2)
O12 C11 C12 O13 157.8(2)
O11 C11 C12 O13 -27.0(2)
O12 C11 C12 C121 33.6(3)
O11 C11 C12 C121 -151.20(18)
O12 C11 C12 C131 -87.6(3)
O11 C11 C12 C131 87.6(2)
C121 C12 O13 C14 61.1(2)
C131 C12 O13 C14 -177.23(17)
C11 C12 O13 C14 -63.9(2)
C12 O13 C14 C15 -179.68(16)
O13 C12 C121 C122 -93.5(2)
C131 C12 C121 C122 148.2(2)
C11 C12 C121 C122 31.6(3)
O13 C12 C121 C126 81.1(2)
C131 C12 C121 C126 -37.2(3)
C11 C12 C121 C126 -153.9(2)
C126 C121 C122 C123 -0.1(3)
C12 C121 C122 C123 174.4(2)
C121 C122 C123 C124 -0.1(4)
C122 C123 C124 C125 -0.3(4)
C123 C124 C125 C126 1.0(5)
C124 C125 C126 C121 -1.3(4)
C122 C121 C126 C125 0.8(4)
C12 C121 C126 C125 -174.0(2)
O13 C12 C131 C136 4.0(3)
C121 C12 C131 C136 124.6(2)
C11 C12 C131 C136 -114.3(2)
O13 C12 C131 C132 -177.5(2)
C121 C12 C131 C132 -56.9(3)
C11 C12 C131 C132 64.2(3)
C136 C131 C132 C133 -1.0(4)
C12 C131 C132 C133 -179.6(2)
C131 C132 C133 C134 0.7(5)
C132 C133 C134 C135 -0.5(5)
C133 C134 C135 C136 0.7(4)
C132 C131 C136 C135 1.2(4)
C12 C131 C136 C135 179.7(2)
C134 C135 C136 C131 -1.0(4)
